data_7118488
loop_
_publ_author_name
'Feng, Qi'
'Li, Yuanyuan'
'Wang, Lili'
'Li, Chen'
'Wang, Jinmin'
'Liu, Yuanyuan'
'Li, Kai'
'Hou, Hongwei'

_publ_section_title
;
 Multiple-color aggregation-induced emission (AIE) molecules as
 chemodosimeters for pH sensing.
;
_journal_issue 15
_journal_name_full 'Chemical communications (Cambridge, England)'
_journal_page_first 3123
_journal_page_last 3126
_journal_paper_doi 10.1039/c5cc10423h
_journal_volume 52
_journal_year 2016
_chemical_formula_sum 'C15 H16 N2 O'
_chemical_formula_weight 240.30
_chemical_name_systematic
; 
 ? 
;
_space_group_IT_number 61
_symmetry_cell_setting orthorhombic
_symmetry_space_group_name_Hall '-P 2ac 2ab'
_symmetry_space_group_name_H-M 'P b c a'
_atom_sites_solution_hydrogens geom
_atom_sites_solution_primary direct
_atom_sites_solution_secondary difmap
_audit_creation_method SHELXL-97
_audit_update_record
;
2015-10-31 deposited with the CCDC.
2016-01-18 downloaded from the CCDC.
;
_cell_angle_alpha 90.00
_cell_angle_beta 90.00
_cell_angle_gamma 90.00
_cell_formula_units_Z 8
_cell_length_a 11.278(2)
_cell_length_b 8.2043(16)
_cell_length_c 27.475(6)
_cell_measurement_temperature 293(2)
_cell_volume 2542.2(9)
_computing_structure_refinement 'SHELXL-97 (Sheldrick, 1997)'
_computing_structure_solution 'SHELXS-97 (Sheldrick, 1990)'
_diffrn_ambient_temperature 293(2)
_diffrn_measured_fraction_theta_full 0.919
_diffrn_measured_fraction_theta_max 0.919
_diffrn_measurement_device_type Bruker
_diffrn_radiation_monochromator graphite
_diffrn_radiation_source 'fine-focus sealed tube'
_diffrn_radiation_type MoK\a
_diffrn_radiation_wavelength 0.71073
_diffrn_reflns_av_R_equivalents 0.0652
_diffrn_reflns_av_sigmaI/netI 0.0669
_diffrn_reflns_limit_h_max 13
_diffrn_reflns_limit_h_min -11
_diffrn_reflns_limit_k_max 9
_diffrn_reflns_limit_k_min -4
_diffrn_reflns_limit_l_max 31
_diffrn_reflns_limit_l_min -25
_diffrn_reflns_number 8605
_diffrn_reflns_theta_full 25.50
_diffrn_reflns_theta_max 25.50
_diffrn_reflns_theta_min 2.34
_exptl_absorpt_coefficient_mu 0.080
_exptl_crystal_density_diffrn 1.256
_exptl_crystal_density_method 'not measured'
_exptl_crystal_description Prism
_exptl_crystal_F_000 1024
_refine_diff_density_max 0.149
_refine_diff_density_min -0.232
_refine_diff_density_rms 0.044
_refine_ls_extinction_method none
_refine_ls_goodness_of_fit_ref 1.179
_refine_ls_hydrogen_treatment mixed
_refine_ls_matrix_type full
_refine_ls_number_parameters 166
_refine_ls_number_reflns 2169
_refine_ls_number_restraints 1
_refine_ls_restrained_S_all 1.196
_refine_ls_R_factor_all 0.1461
_refine_ls_R_factor_gt 0.0940
_refine_ls_shift/su_max 0.017
_refine_ls_shift/su_mean 0.002
_refine_ls_structure_factor_coef Fsqd
_refine_ls_weighting_details 'calc w=1/[\s^2^(Fo^2^)+(0.0740P)^2^+0.2688P] where P=(Fo^2^+2Fc^2^)/3'
_refine_ls_weighting_scheme calc
_refine_ls_wR_factor_gt 0.1812
_refine_ls_wR_factor_ref 0.2099
_reflns_number_gt 1368
_reflns_number_total 2169
_reflns_threshold_expression >2sigma(I)
_cod_data_source_file c5cc10423h2.cif
_cod_data_source_block www
_cod_depositor_comments 'Adding full bibliography for 7118486--7118488.cif.'
_cod_original_sg_symbol_H-M Pbca
_cod_database_code 7118488

loop_
_symmetry_equiv_pos_as_xyz
'x, y, z'
'-x+1/2, -y, z+1/2'
'-x, y+1/2, -z+1/2'
'x+1/2, -y+1/2, -z'
'-x, -y, -z'
'x-1/2, y, -z-1/2'
'x, -y-1/2, z-1/2'
'-x-1/2, y-1/2, z'

loop_
_atom_site_label
_atom_site_type_symbol
_atom_site_fract_x
_atom_site_fract_y
_atom_site_fract_z
_atom_site_U_iso_or_equiv
_atom_site_adp_type
_atom_site_occupancy
_atom_site_symmetry_multiplicity
_atom_site_calc_flag
_atom_site_refinement_flags
N1 N 0.4007(3) 0.0862(4) 0.57415(11) 0.0524(9) Uani 1 1 d .
O1 O 0.5227(3) 0.0933(4) 0.65282(10) 0.0711(9) Uani 1 1 d D
C6 C 0.3447(4) -0.0636(5) 0.64475(13) 0.0489(10) Uani 1 1 d .
C11 C 0.3932(4) 0.2625(5) 0.42890(13) 0.0514(10) Uani 1 1 d .
C9 C 0.3096(4) 0.0846(5) 0.49128(14) 0.0559(11) Uani 1 1 d .
H9 H 0.2534 0.0071 0.5001 0.067 Uiso 1 1 calc R
C8 C 0.3930(3) 0.1376(5) 0.52518(12) 0.0472(10) Uani 1 1 d .
C13 C 0.4772(4) 0.2496(5) 0.51005(13) 0.0556(11) Uani 1 1 d .
H13 H 0.5348 0.2839 0.5320 0.067 Uiso 1 1 calc R
C2 C 0.4566(4) -0.0637(5) 0.71994(14) 0.0616(12) Uani 1 1 d .
H2 H 0.5217 -0.0294 0.7380 0.074 Uiso 1 1 calc R
C12 C 0.4782(4) 0.3122(5) 0.46313(13) 0.0562(11) Uani 1 1 d .
H12 H 0.5358 0.3878 0.4543 0.067 Uiso 1 1 calc R
C7 C 0.3291(4) -0.0143(5) 0.59445(13) 0.0524(11) Uani 1 1 d .
H7 H 0.2660 -0.0563 0.5766 0.063 Uiso 1 1 calc R
C1 C 0.4424(4) -0.0105(5) 0.67252(14) 0.0518(10) Uani 1 1 d .
N2 N 0.3928(3) 0.3251(5) 0.38260(11) 0.0689(11) Uani 1 1 d .
C10 C 0.3104(4) 0.1470(6) 0.44472(14) 0.0626(12) Uani 1 1 d .
H10 H 0.2533 0.1108 0.4228 0.075 Uiso 1 1 calc R
C3 C 0.3747(5) -0.1673(6) 0.74034(15) 0.0704(13) Uani 1 1 d .
H3 H 0.3853 -0.2031 0.7722 0.084 Uiso 1 1 calc R
C5 C 0.2637(4) -0.1664(6) 0.66703(15) 0.0632(12) Uani 1 1 d .
H5 H 0.1979 -0.2010 0.6494 0.076 Uiso 1 1 calc R
C4 C 0.2767(4) -0.2193(6) 0.71420(15) 0.0700(14) Uani 1 1 d .
H4 H 0.2210 -0.2883 0.7283 0.084 Uiso 1 1 calc R
C15 C 0.4807(4) 0.4424(6) 0.36712(15) 0.0751(15) Uani 1 1 d .
H15A H 0.4749 0.5384 0.3869 0.113 Uiso 1 1 calc R
H15B H 0.4671 0.4707 0.3337 0.113 Uiso 1 1 calc R
H15C H 0.5584 0.3959 0.3704 0.113 Uiso 1 1 calc R
C14 C 0.3048(4) 0.2712(7) 0.34764(14) 0.0796(16) Uani 1 1 d .
H14A H 0.3251 0.1643 0.3362 0.119 Uiso 1 1 calc R
H14B H 0.3028 0.3456 0.3207 0.119 Uiso 1 1 calc R
H14C H 0.2283 0.2681 0.3629 0.119 Uiso 1 1 calc R
H1 H 0.5054 0.1651 0.6226 0.35(6) Uiso 1 1 calc RD

loop_
_atom_site_aniso_label
_atom_site_aniso_U_11
_atom_site_aniso_U_22
_atom_site_aniso_U_33
_atom_site_aniso_U_23
_atom_site_aniso_U_13
_atom_site_aniso_U_12
N1 0.055(2) 0.050(2) 0.052(2) -0.0038(15) 0.0039(15) 0.0033(18)
O1 0.061(2) 0.076(2) 0.0769(19) 0.0120(16) -0.0058(14) -0.0211(17)
C6 0.056(3) 0.043(2) 0.048(2) -0.0042(17) 0.0061(19) 0.000(2)
C11 0.048(3) 0.054(3) 0.051(2) -0.0059(19) 0.0043(18) 0.009(2)
C9 0.054(3) 0.059(3) 0.055(3) 0.000(2) -0.0006(19) -0.009(2)
C8 0.048(2) 0.044(2) 0.049(2) -0.0072(18) -0.0004(17) 0.0019(19)
C13 0.058(3) 0.052(3) 0.057(3) -0.0083(19) -0.0092(18) -0.006(2)
C2 0.069(3) 0.067(3) 0.049(3) 0.001(2) -0.001(2) 0.002(2)
C12 0.063(3) 0.057(3) 0.049(3) 0.0018(19) -0.0002(18) -0.007(2)
C7 0.051(3) 0.050(3) 0.057(3) -0.0043(19) -0.0020(18) -0.002(2)
C1 0.055(3) 0.044(3) 0.057(2) -0.0038(19) -0.0002(19) 0.004(2)
N2 0.071(3) 0.086(3) 0.050(2) 0.0054(19) -0.0063(17) -0.006(2)
C10 0.050(3) 0.082(4) 0.056(3) -0.008(2) -0.0034(19) -0.005(2)
C3 0.095(4) 0.064(3) 0.052(3) 0.004(2) 0.007(2) 0.000(3)
C5 0.065(3) 0.059(3) 0.066(3) -0.003(2) -0.002(2) -0.012(2)
C4 0.086(4) 0.062(3) 0.062(3) 0.003(2) 0.009(2) -0.015(3)
C15 0.085(4) 0.080(4) 0.061(3) 0.008(2) 0.009(2) 0.001(3)
C14 0.069(3) 0.113(5) 0.057(3) 0.001(3) -0.014(2) 0.013(3)

loop_
_atom_type_symbol
_atom_type_description
_atom_type_scat_dispersion_real
_atom_type_scat_dispersion_imag
_atom_type_scat_source
C C 0.0033 0.0016 'International Tables Vol C Tables 4.2.6.8 and 6.1.1.4'
H H 0.0000 0.0000 'International Tables Vol C Tables 4.2.6.8 and 6.1.1.4'
N N 0.0061 0.0033 'International Tables Vol C Tables 4.2.6.8 and 6.1.1.4'
O O 0.0106 0.0060 'International Tables Vol C Tables 4.2.6.8 and 6.1.1.4'

loop_
_geom_angle_atom_site_label_1
_geom_angle_atom_site_label_2
_geom_angle_atom_site_label_3
_geom_angle
C7 N1 C8 124.6(4)
C5 C6 C1 117.7(4)
C5 C6 C7 120.7(4)
C1 C6 C7 121.7(4)
N2 C11 C10 122.6(4)
N2 C11 C12 121.0(4)
C10 C11 C12 116.4(4)
C10 C9 C8 120.0(4)
C13 C8 C9 118.0(4)
C13 C8 N1 116.2(3)
C9 C8 N1 125.8(4)
C12 C13 C8 122.0(4)
C3 C2 C1 120.1(4)
C13 C12 C11 120.6(4)
N1 C7 C6 121.1(4)
O1 C1 C2 119.8(4)
O1 C1 C6 120.0(3)
C2 C1 C6 120.2(4)
C11 N2 C15 121.3(4)
C11 N2 C14 120.2(4)
C15 N2 C14 118.5(3)
C9 C10 C11 122.9(4)
C2 C3 C4 121.0(4)
C4 C5 C6 122.5(4)
C5 C4 C3 118.5(4)

loop_
_geom_bond_atom_site_label_1
_geom_bond_atom_site_label_2
_geom_bond_distance
N1 C7 1.282(5)
N1 C8 1.413(5)
O1 C1 1.356(5)
C6 C5 1.386(5)
C6 C1 1.409(5)
C6 C7 1.451(5)
C11 N2 1.372(5)
C11 C10 1.400(6)
C11 C12 1.404(5)
C9 C10 1.378(5)
C9 C8 1.393(5)
C8 C13 1.385(5)
C13 C12 1.388(5)
C2 C3 1.375(6)
C2 C1 1.383(5)
N2 C15 1.445(6)
N2 C14 1.450(5)
C3 C4 1.386(6)
C5 C4 1.375(6)

loop_
_geom_hbond_atom_site_label_D
_geom_hbond_atom_site_label_H
_geom_hbond_atom_site_label_A
_geom_hbond_distance_DH
_geom_hbond_distance_HA
_geom_hbond_distance_DA
_geom_hbond_angle_DHA
O1 H1 N1 1.04 1.89 2.563(4) 119.1
